data_4022083
loop_
_publ_author_name
'Rafael Pedrosa'
'Celia Andr\'es'
'Pilar Mendiguch\'ia'
'Javier Nieto'

_publ_section_title
;
 Diastereoselective Synthesis of Enantiopure Morpholines by
 Electrophilic Selenium-Induced 6-exo Cyclizations on Chiral
 3-Allyl-2-hydroxymethylperhydro-1,3-benzoxazine Derivatives
;
_journal_name_full 'Journal of Organic Chemistry'
_journal_page_first 8854
_journal_page_last 8863
_journal_paper_doi 10.1021/jo061547k
_journal_volume 71
_journal_year 2006
_chemical_absolute_configuration rm
_chemical_formula_sum 'C29 H41 N O2 Se'
_chemical_formula_weight 514.59
_chemical_name_systematic
; 
 ? 
;
_space_group_IT_number 19
_symmetry_cell_setting orthorhombic
_symmetry_space_group_name_Hall 'P 2ac 2ab'
_symmetry_space_group_name_H-M 'P 21 21 21'
_atom_sites_solution_hydrogens geom
_atom_sites_solution_primary direct
_atom_sites_solution_secondary difmap
_audit_creation_method SHELXL-97
_cell_angle_alpha 90.00
_cell_angle_beta 90.00
_cell_angle_gamma 90.00
_cell_formula_units_Z 4
_cell_length_a 6.777(3)
_cell_length_b 16.509(7)
_cell_length_c 24.731(10)
_cell_measurement_temperature 298(2)
_cell_volume 2767.0(19)
_computing_cell_refinement 'Bruker SMART'
_computing_data_collection 'Bruker SMART'
_computing_data_reduction 'Bruker SHELXTL'
_computing_molecular_graphics 'Bruker SHELXTL'
_computing_publication_material 'Bruker SHELXTL'
_computing_structure_refinement 'SHELXL-97 (Sheldrick, 1997)'
_computing_structure_solution 'SHELXS-97 (Sheldrick, 1990)'
_diffrn_ambient_temperature 298(2)
_diffrn_measured_fraction_theta_full 0.999
_diffrn_measured_fraction_theta_max 0.999
_diffrn_measurement_device_type 'CCD area detector'
_diffrn_measurement_method 'phi and omega scans'
_diffrn_radiation_monochromator graphite
_diffrn_radiation_source 'fine-focus sealed tube'
_diffrn_radiation_type MoK\a
_diffrn_radiation_wavelength 0.71073
_diffrn_reflns_av_R_equivalents 0.0000
_diffrn_reflns_av_sigmaI/netI 0.0406
_diffrn_reflns_limit_h_max 7
_diffrn_reflns_limit_h_min -7
_diffrn_reflns_limit_k_max 18
_diffrn_reflns_limit_k_min 0
_diffrn_reflns_limit_l_max 27
_diffrn_reflns_limit_l_min 0
_diffrn_reflns_number 4005
_diffrn_reflns_theta_full 23.31
_diffrn_reflns_theta_max 23.31
_diffrn_reflns_theta_min 1.48
_exptl_absorpt_coefficient_mu 1.381
_exptl_absorpt_correction_T_max 1.000000
_exptl_absorpt_correction_T_min 0.796874
_exptl_absorpt_correction_type multi-scan
_exptl_absorpt_process_details SADABS
_exptl_crystal_colour COLORLESS
_exptl_crystal_density_diffrn 1.235
_exptl_crystal_density_method 'not measured'
_exptl_crystal_F_000 1088
_exptl_crystal_size_max 0.29
_exptl_crystal_size_mid 0.13
_exptl_crystal_size_min 0.09
_refine_diff_density_max 0.326
_refine_diff_density_min -0.228
_refine_diff_density_rms 0.033
_refine_ls_abs_structure_details 'Flack H D (1983), Acta Cryst. A39, 876-881'
_refine_ls_abs_structure_Flack 0.019(8)
_refine_ls_extinction_method none
_refine_ls_goodness_of_fit_ref 0.917
_refine_ls_hydrogen_treatment mixed
_refine_ls_matrix_type full
_refine_ls_number_parameters 304
_refine_ls_number_reflns 4005
_refine_ls_number_restraints 0
_refine_ls_restrained_S_all 0.917
_refine_ls_R_factor_all 0.0435
_refine_ls_R_factor_gt 0.0289
_refine_ls_shift/su_max 0.005
_refine_ls_shift/su_mean 0.000
_refine_ls_structure_factor_coef Fsqd
_refine_ls_weighting_details 'calc w=1/[\s^2^(Fo^2^)+(0.0303P)^2^+0.0000P] where P=(Fo^2^+2Fc^2^)/3'
_refine_ls_weighting_scheme calc
_refine_ls_wR_factor_gt 0.0566
_refine_ls_wR_factor_ref 0.0595
_reflns_number_gt 3178
_reflns_number_total 4005
_reflns_threshold_expression >2sigma(I)
_cod_data_source_file jo061547krom20060727_125308.cif
_cod_depositor_comments
;
The following automatic conversions were performed:
'_symmetry_cell_setting' value 'Orthorhombic' changed to 'orthorhombic'
according to '/home/saulius/struct/CIF-dictionaries/cif_core.dic'
dictionary named 'cif_core.dic' version 2.4.1 from 2010-06-29.

Automatic conversion script
Id: cif_fix_enum 1527 2010-12-29 10:47:43Z saulius 
;
_cod_database_code 4022083

loop_
_symmetry_equiv_pos_as_xyz
'x, y, z'
'-x+1/2, -y, z+1/2'
'-x, y+1/2, -z+1/2'
'x+1/2, -y+1/2, -z'

loop_
_atom_site_label
_atom_site_type_symbol
_atom_site_fract_x
_atom_site_fract_y
_atom_site_fract_z
_atom_site_U_iso_or_equiv
_atom_site_adp_type
_atom_site_occupancy
_atom_site_symmetry_multiplicity
_atom_site_calc_flag
_atom_site_refinement_flags
Se1 Se 0.08848(6) 0.732851(19) 0.823650(13) 0.06519(13) Uani 1 1 d .
O2 O 0.0823(3) 0.71594(10) 0.65529(7) 0.0437(5) Uani 1 1 d .
C14 C 0.1048(4) 0.76727(16) 0.74680(9) 0.0401(6) Uani 1 1 d .
H14 H 0.0066 0.8101 0.7413 0.048 Uiso 1 1 calc R
N1 N 0.3118(3) 0.85487(12) 0.68737(8) 0.0362(6) Uani 1 1 d .
C13 C 0.0446(4) 0.69504(17) 0.71130(12) 0.0419(8) Uani 1 1 d .
C15 C 0.3079(4) 0.80424(17) 0.73639(10) 0.0393(7) Uani 1 1 d .
H15A H 0.3456 0.8370 0.7673 0.047 Uiso 1 1 calc R
H15B H 0.4040 0.7611 0.7327 0.047 Uiso 1 1 calc R
C8 C 0.4373(4) 0.93002(15) 0.69325(10) 0.0369(7) Uani 1 1 d .
C12 C 0.2838(4) 0.72113(16) 0.63843(11) 0.0397(7) Uani 1 1 d .
H12 H 0.3664 0.6901 0.6635 0.048 Uiso 1 1 calc R
O1 O 0.0563(3) 0.96019(13) 0.63552(9) 0.0697(7) Uani 1 1 d .
H1 H 0.0880 0.9229 0.6556 0.105 Uiso 1 1 calc R
C24 C 0.0724(8) 0.8369(2) 0.85671(13) 0.0692(10) Uani 1 1 d .
C1 C 0.2071(4) 1.01952(17) 0.63535(12) 0.0459(8) Uani 1 1 d .
H1A H 0.1842 1.0555 0.6662 0.055 Uiso 1 1 calc R
C22 C 0.1476(5) 0.61640(17) 0.72697(12) 0.0547(9) Uani 1 1 d .
H22A H 0.1304 0.5772 0.6987 0.082 Uiso 1 1 calc R
H22B H 0.0914 0.5960 0.7599 0.082 Uiso 1 1 calc R
H22C H 0.2858 0.6265 0.7322 0.082 Uiso 1 1 calc R
C10 C 0.3648(4) 0.97727(17) 0.74276(11) 0.0534(9) Uani 1 1 d .
H10A H 0.2233 0.9757 0.7441 0.080 Uiso 1 1 calc R
H10B H 0.4082 1.0325 0.7402 0.080 Uiso 1 1 calc R
H10C H 0.4176 0.9532 0.7750 0.080 Uiso 1 1 calc R
C7 C 0.4131(4) 0.98367(15) 0.64144(10) 0.0382(6) Uani 1 1 d .
H7 H 0.4345 0.9481 0.6102 0.046 Uiso 1 1 calc R
C17 C 0.1462(6) 0.6877(2) 0.54695(13) 0.0727(11) Uani 1 1 d .
H17 H 0.0280 0.7120 0.5571 0.087 Uiso 1 1 calc R
C9 C 0.6556(4) 0.90784(18) 0.70287(12) 0.0538(9) Uani 1 1 d .
H9A H 0.6642 0.8679 0.7310 0.081 Uiso 1 1 calc R
H9B H 0.7273 0.9554 0.7135 0.081 Uiso 1 1 calc R
H9C H 0.7111 0.8864 0.6702 0.081 Uiso 1 1 calc R
C23 C -0.1781(4) 0.6829(2) 0.71155(14) 0.0624(10) Uani 1 1 d .
H23A H -0.2410 0.7291 0.6955 0.094 Uiso 1 1 calc R
H23B H -0.2232 0.6766 0.7481 0.094 Uiso 1 1 calc R
H23C H -0.2106 0.6352 0.6912 0.094 Uiso 1 1 calc R
C3 C 0.3366(5) 1.13821(19) 0.58209(13) 0.0587(10) Uani 1 1 d .
H3 H 0.3152 1.1726 0.6139 0.070 Uiso 1 1 calc R
C21 C 0.4736(6) 0.6493(2) 0.56619(14) 0.0736(11) Uani 1 1 d .
H21 H 0.5810 0.6478 0.5896 0.088 Uiso 1 1 calc R
C5 C 0.5410(5) 1.10265(19) 0.58645(12) 0.0563(9) Uani 1 1 d .
H5A H 0.6371 1.1462 0.5865 0.068 Uiso 1 1 calc R
H5B H 0.5663 1.0689 0.5551 0.068 Uiso 1 1 calc R
C11 C 0.3535(4) 0.80835(16) 0.63750(11) 0.0460(8) Uani 1 1 d .
H11A H 0.4947 0.8089 0.6312 0.055 Uiso 1 1 calc R
H11B H 0.2912 0.8357 0.6073 0.055 Uiso 1 1 calc R
C6 C 0.5662(5) 1.05218(16) 0.63748(12) 0.0520(8) Uani 1 1 d .
H6A H 0.5538 1.0871 0.6688 0.062 Uiso 1 1 calc R
H6B H 0.6976 1.0289 0.6379 0.062 Uiso 1 1 calc R
C16 C 0.3002(5) 0.68478(17) 0.58251(12) 0.0461(8) Uani 1 1 d .
C2 C 0.1872(5) 1.06986(19) 0.58425(12) 0.0576(9) Uani 1 1 d .
H2A H 0.2051 1.0351 0.5530 0.069 Uiso 1 1 calc R
H2B H 0.0552 1.0924 0.5825 0.069 Uiso 1 1 calc R
C20 C 0.4895(7) 0.6156(2) 0.51451(17) 0.0959(16) Uani 1 1 d .
H20 H 0.6070 0.5911 0.5041 0.115 Uiso 1 1 calc R
C18 C 0.1657(8) 0.6545(3) 0.49550(16) 0.1000(16) Uani 1 1 d .
H18 H 0.0602 0.6571 0.4715 0.120 Uiso 1 1 calc R
C25 C -0.1026(10) 0.8759(3) 0.86039(18) 0.124(2) Uani 1 1 d .
H25 H -0.2157 0.8528 0.8457 0.149 Uiso 1 1 calc R
C26 C -0.1133(18) 0.9516(6) 0.8864(3) 0.190(5) Uani 1 1 d .
H26 H -0.2313 0.9802 0.8886 0.228 Uiso 1 1 calc R
C19 C 0.3368(9) 0.6181(3) 0.47963(16) 0.1018(19) Uani 1 1 d .
H19 H 0.3480 0.5953 0.4453 0.122 Uiso 1 1 calc R
C4 C 0.3111(6) 1.1909(2) 0.53198(15) 0.0963(14) Uani 1 1 d .
H4A H 0.3367 1.1592 0.5002 0.144 Uiso 1 1 calc R
H4B H 0.4021 1.2354 0.5335 0.144 Uiso 1 1 calc R
H4C H 0.1786 1.2113 0.5307 0.144 Uiso 1 1 calc R
C27 C 0.051(2) 0.9802(6) 0.9076(3) 0.196(7) Uani 1 1 d .
H27 H 0.0418 1.0284 0.9269 0.235 Uiso 1 1 calc R
C29 C 0.2369(9) 0.8703(3) 0.87804(17) 0.1051(15) Uani 1 1 d .
H29 H 0.3563 0.8428 0.8757 0.126 Uiso 1 1 calc R
C28 C 0.2297(16) 0.9461(4) 0.9037(2) 0.164(3) Uani 1 1 d .
H28 H 0.3423 0.9711 0.9172 0.197 Uiso 1 1 calc R

loop_
_atom_site_aniso_label
_atom_site_aniso_U_11
_atom_site_aniso_U_22
_atom_site_aniso_U_33
_atom_site_aniso_U_23
_atom_site_aniso_U_13
_atom_site_aniso_U_12
Se1 0.0967(3) 0.04749(18) 0.05134(18) 0.01024(17) 0.0160(2) -0.0018(2)
O2 0.0439(12) 0.0399(11) 0.0474(10) 0.0034(8) -0.0035(10) -0.0015(11)
C14 0.0427(16) 0.0337(14) 0.0437(15) 0.0046(14) 0.0036(14) 0.0029(18)
N1 0.0408(14) 0.0316(12) 0.0362(14) -0.0037(11) 0.0025(11) -0.0049(11)
C13 0.041(2) 0.0327(16) 0.0518(18) 0.0070(15) -0.0026(16) -0.0001(15)
C15 0.0421(17) 0.0388(17) 0.0370(16) -0.0026(14) 0.0032(14) -0.0028(14)
C8 0.0360(18) 0.0304(15) 0.0444(16) -0.0024(12) 0.0006(15) -0.0051(15)
C12 0.0431(18) 0.0321(18) 0.0439(16) -0.0020(14) 0.0007(14) 0.0010(14)
O1 0.0374(14) 0.0745(16) 0.0971(19) 0.0301(13) -0.0116(13) -0.0126(13)
C24 0.110(3) 0.055(2) 0.0425(19) 0.0084(17) 0.013(3) 0.006(3)
C1 0.0416(19) 0.0454(19) 0.0507(19) 0.0046(16) 0.0041(15) -0.0025(17)
C22 0.067(3) 0.0390(19) 0.058(2) -0.0014(16) 0.0035(17) 0.0011(16)
C10 0.072(2) 0.0396(18) 0.0482(18) -0.0051(15) -0.0031(17) -0.0041(17)
C7 0.0365(17) 0.0354(15) 0.0427(16) -0.0061(13) 0.0031(16) -0.0045(16)
C17 0.093(3) 0.072(2) 0.053(2) -0.0120(19) -0.007(2) 0.005(2)
C9 0.046(2) 0.0445(19) 0.071(2) 0.0080(16) -0.0055(16) -0.0046(15)
C23 0.049(2) 0.055(2) 0.083(2) 0.0054(19) 0.0004(19) -0.0116(17)
C3 0.075(3) 0.045(2) 0.056(2) 0.0097(17) -0.0008(18) -0.0014(18)
C21 0.091(3) 0.069(2) 0.060(2) -0.012(2) 0.004(2) 0.012(2)
C5 0.062(3) 0.0452(19) 0.062(2) 0.0019(16) 0.0082(19) -0.0176(18)
C11 0.055(2) 0.0396(17) 0.0431(17) -0.0050(14) 0.0073(15) -0.0074(15)
C6 0.043(2) 0.0436(17) 0.070(2) 0.0077(15) -0.0003(18) -0.0082(17)
C16 0.068(2) 0.0288(17) 0.0420(18) 0.0012(14) -0.0001(18) -0.0007(17)
C2 0.053(2) 0.061(2) 0.059(2) 0.0108(18) -0.0041(17) 0.0048(18)
C20 0.137(5) 0.082(3) 0.069(3) -0.023(3) 0.028(3) 0.017(3)
C18 0.154(5) 0.090(3) 0.056(3) -0.010(2) -0.031(3) -0.001(3)
C25 0.176(6) 0.100(4) 0.096(3) 0.009(3) 0.036(4) 0.068(4)
C26 0.299(14) 0.152(9) 0.119(7) 0.026(5) 0.040(7) 0.137(8)
C19 0.191(6) 0.065(3) 0.049(3) -0.017(2) 0.010(3) -0.013(3)
C4 0.111(3) 0.085(3) 0.092(3) 0.041(2) -0.005(3) -0.008(2)
C27 0.41(2) 0.094(5) 0.083(5) 0.002(4) 0.053(8) 0.064(9)
C29 0.158(5) 0.088(3) 0.069(3) -0.012(3) 0.010(3) -0.019(3)
C28 0.292(11) 0.113(6) 0.087(4) -0.029(4) 0.025(6) -0.059(6)

loop_
_atom_type_symbol
_atom_type_description
_atom_type_scat_dispersion_real
_atom_type_scat_dispersion_imag
_atom_type_scat_source
C C 0.0033 0.0016 'International Tables Vol C Tables 4.2.6.8 and 6.1.1.4'
H H 0.0000 0.0000 'International Tables Vol C Tables 4.2.6.8 and 6.1.1.4'
N N 0.0061 0.0033 'International Tables Vol C Tables 4.2.6.8 and 6.1.1.4'
O O 0.0106 0.0060 'International Tables Vol C Tables 4.2.6.8 and 6.1.1.4'
Se Se -0.0929 2.2259 'International Tables Vol C Tables 4.2.6.8 and 6.1.1.4'

loop_
_geom_angle_atom_site_label_1
_geom_angle_atom_site_label_2
_geom_angle_atom_site_label_3
_geom_angle
C24 Se1 C14 98.97(12)
C12 O2 C13 117.4(2)
C15 C14 C13 117.0(2)
C15 C14 Se1 109.01(17)
C13 C14 Se1 108.06(17)
C15 N1 C11 113.3(2)
C15 N1 C8 113.38(19)
C11 N1 C8 113.50(19)
O2 C13 C23 102.1(3)
O2 C13 C22 111.4(2)
C23 C13 C22 109.9(3)
O2 C13 C14 108.3(2)
C23 C13 C14 111.3(3)
C22 C13 C14 113.2(2)
N1 C15 C14 112.4(2)
N1 C8 C10 108.3(2)
N1 C8 C9 111.1(2)
C10 C8 C9 107.8(2)
N1 C8 C7 109.1(2)
C10 C8 C7 109.4(2)
C9 C8 C7 111.2(2)
O2 C12 C16 108.2(2)
O2 C12 C11 111.0(2)
C16 C12 C11 109.9(2)
C29 C24 C25 120.2(4)
C29 C24 Se1 119.2(4)
C25 C24 Se1 120.6(4)
O1 C1 C2 108.5(2)
O1 C1 C7 113.1(2)
C2 C1 C7 112.1(2)
C1 C7 C6 109.0(2)
C1 C7 C8 113.4(2)
C6 C7 C8 113.4(2)
C16 C17 C18 120.1(4)
C5 C3 C2 108.7(3)
C5 C3 C4 112.6(3)
C2 C3 C4 112.2(3)
C16 C21 C20 120.3(4)
C3 C5 C6 112.1(3)
N1 C11 C12 114.9(2)
C5 C6 C7 112.3(2)
C17 C16 C21 118.7(3)
C17 C16 C12 121.3(3)
C21 C16 C12 120.0(3)
C3 C2 C1 112.2(3)
C19 C20 C21 120.9(4)
C19 C18 C17 121.2(4)
C24 C25 C26 119.9(7)
C27 C26 C25 117.1(11)
C20 C19 C18 118.8(4)
C26 C27 C28 125.8(11)
C24 C29 C28 120.8(7)
C27 C28 C29 116.0(9)

loop_
_geom_bond_atom_site_label_1
_geom_bond_atom_site_label_2
_geom_bond_distance
Se1 C24 1.906(4)
Se1 C14 1.987(2)
O2 C12 1.431(3)
O2 C13 1.450(3)
C14 C15 1.527(3)
C14 C13 1.536(4)
N1 C15 1.473(3)
N1 C11 1.480(3)
N1 C8 1.511(3)
C13 C23 1.523(4)
C13 C22 1.524(4)
C8 C10 1.533(3)
C8 C9 1.542(4)
C8 C7 1.566(3)
C12 C16 1.512(4)
C12 C11 1.515(3)
O1 C1 1.415(3)
C24 C29 1.351(6)
C24 C25 1.352(6)
C1 C2 1.519(4)
C1 C7 1.524(4)
C7 C6 1.538(4)
C17 C16 1.366(4)
C17 C18 1.392(5)
C3 C5 1.508(4)
C3 C2 1.517(4)
C3 C4 1.524(4)
C21 C16 1.374(4)
C21 C20 1.398(5)
C5 C6 1.522(4)
C20 C19 1.348(5)
C18 C19 1.364(6)
C25 C26 1.408(9)
C26 C27 1.316(14)
C27 C28 1.340(11)
C29 C28 1.404(7)

loop_
_cod_related_entry_id
_cod_related_entry_database
_cod_related_entry_code
1 ChemSpider 10164392
